data_4114399
loop_
_publ_author_name
'Suzanne A. Blum'
'Patrick J. Walsh'
'Robert G. Bergman'

_publ_section_title
;
 Epoxide-Opening and Group-Transfer Reactions Mediated by Monomeric
 Zirconium Imido Complexes
;
_journal_name_full 'Journal of the American Chemical Society'
_journal_page_first 14276
_journal_page_last 14277
_journal_paper_doi 10.1021/ja037267t
_journal_volume 125
_journal_year 2003
_chemical_formula_moiety 'C21 H29 N O Zr '
_chemical_formula_sum 'C21 H29 N O Zr'
_chemical_formula_weight 402.69
_space_group_IT_number 14
_symmetry_cell_setting monoclinic
_symmetry_Int_Tables_number 14
_symmetry_space_group_name_Hall '-P 2ybc'
_symmetry_space_group_name_H-M 'P 1 21/c 1'
_audit_creation_date 'Fri Nov  1 13:47:20 2002'
_audit_creation_method 'by teXsan'
_cell_angle_alpha 90
_cell_angle_beta 104.344(1)
_cell_angle_gamma 90
_cell_formula_units_Z 4
_cell_length_a 7.9810(7)
_cell_length_b 17.469(2)
_cell_length_c 14.626(1)
_cell_measurement_reflns_used 2788
_cell_measurement_temperature 123.2
_cell_measurement_theta_max 24.6
_cell_measurement_theta_min 2.3
_cell_volume 1975.6(3)
_computing_cell_refinement 'Bruker SAINT v5.04'
_computing_data_collection 'Bruker SMART v5.0'
_computing_data_reduction 'Bruker SAINT v5.04'
_computing_publication_material teXsan
_computing_structure_refinement teXsan
_diffrn_measured_fraction_theta_full 0.9801
_diffrn_measured_fraction_theta_max 0.9801
_diffrn_measurement_device_type 'SMART CCD'
_diffrn_measurement_method \w-scan
_diffrn_radiation_type 'Mo K\a'
_diffrn_radiation_wavelength 0.7107
_diffrn_reflns_av_R_equivalents 0.046
_diffrn_reflns_limit_h_max 9
_diffrn_reflns_limit_h_min 0
_diffrn_reflns_limit_k_max 20
_diffrn_reflns_limit_k_min 0
_diffrn_reflns_limit_l_max 16
_diffrn_reflns_limit_l_min -17
_diffrn_reflns_number 3433
_diffrn_reflns_theta_full 24.71
_diffrn_reflns_theta_max 24.71
_exptl_absorpt_coefficient_mu 0.563
_exptl_absorpt_correction_T_max 0.980
_exptl_absorpt_correction_T_min 0.550
_exptl_absorpt_correction_type empirical
_exptl_absorpt_process_details 'Blessing, 1995'
_exptl_crystal_colour colorless
_exptl_crystal_density_diffrn 1.354
_exptl_crystal_description blade
_exptl_crystal_size_max 0.230
_exptl_crystal_size_mid 0.140
_exptl_crystal_size_min 0.080
_refine_diff_density_max 0.51
_refine_diff_density_min -0.72
_refine_ls_extinction_method none
_refine_ls_goodness_of_fit_ref 1.398
_refine_ls_hydrogen_treatment noref
_refine_ls_number_parameters 217
_refine_ls_number_reflns 2360
_refine_ls_R_factor_gt 0.0400
_refine_ls_shift/su_max 0.0002
_refine_ls_structure_factor_coef F
_refine_ls_weighting_details 'w = 1/[\s^2^(Fo) + 0.00022|Fo|^2^]'
_refine_ls_weighting_scheme calc
_refine_ls_wR_factor_ref 0.0468
_reflns_number_gt 2360
_reflns_number_total 3305
_reflns_threshold_expression F^2^>3.0\s(F^2^)
_cod_data_source_file ja037267tsi20030714_075454.cif
_cod_data_source_block sab4119_for_Suzanne_Blum_@
_cod_original_sg_symbol_H-M 'P 21/c '
_cod_original_formula_sum 'C21 H29 N O Zr '
_cod_database_code 4114399

loop_
_symmetry_equiv_pos_as_xyz
x,y,z
-x,1/2+y,1/2-z
-x,-y,-z
x,1/2-y,1/2+z

loop_
_atom_site_label
_atom_site_type_symbol
_atom_site_fract_x
_atom_site_fract_y
_atom_site_fract_z
_atom_site_U_iso_or_equiv
_atom_site_adp_type
_atom_site_occupancy
_atom_site_calc_flag
_atom_site_refinement_flags
Zr1 Zr 0.47885(5) 0.18304(2) 0.30608(3) 0.0190(1) Uani 1.00 d .
O1 O 0.3401(3) 0.2970(2) 0.2788(2) 0.0223(8) Uani 1.00 d .
N1 N 0.3615(4) 0.1360(2) 0.1967(2) 0.0204(10) Uani 1.00 d .
C1 C 0.2599(6) 0.1234(3) 0.3874(3) 0.033(1) Uani 1.00 d .
C2 C 0.3041(7) 0.1930(3) 0.4332(4) 0.042(2) Uani 1.00 d .
C3 C 0.4765(8) 0.1883(3) 0.4853(3) 0.045(2) Uani 1.00 d .
C4 C 0.5395(6) 0.1158(3) 0.4698(3) 0.039(2) Uani 1.00 d .
C5 C 0.4050(6) 0.0762(2) 0.4093(3) 0.030(1) Uani 1.00 d .
C6 C 0.6961(6) 0.2646(4) 0.2448(4) 0.048(2) Uani 1.00 d .
C7 C 0.7402(6) 0.2826(3) 0.3404(4) 0.037(2) Uani 1.00 d .
C8 C 0.8086(6) 0.2182(3) 0.3900(4) 0.043(2) Uani 1.00 d .
C9 C 0.8019(6) 0.1595(3) 0.3241(6) 0.058(2) Uani 1.00 d .
C10 C 0.7397(7) 0.1889(4) 0.2347(5) 0.063(2) Uani 1.00 d .
C11 C 0.2668(6) 0.0902(3) 0.1177(3) 0.030(1) Uani 1.00 d .
C12 C 0.2393(9) 0.0106(3) 0.1513(4) 0.067(2) Uani 1.00 d .
C13 C 0.0971(7) 0.1294(3) 0.0708(4) 0.060(2) Uani 1.00 d .
C14 C 0.3743(8) 0.0831(3) 0.0446(4) 0.059(2) Uani 1.00 d .
C15 C 0.1534(5) 0.3073(2) 0.2374(3) 0.023(1) Uani 1.00 d .
C16 C 0.0838(6) 0.3834(3) 0.2588(3) 0.030(1) Uani 1.00 d .
C17 C -0.0353(6) 0.4068(3) 0.1620(3) 0.040(2) Uani 1.00 d .
C18 C 0.0947(7) 0.4267(3) 0.1025(3) 0.036(1) Uani 1.00 d .
C19 C 0.2717(6) 0.4111(3) 0.1718(3) 0.032(1) Uani 1.00 d .
C20 C 0.2757(5) 0.3253(2) 0.1811(3) 0.024(1) Uani 1.00 d .
C21 C 0.2375(7) 0.4363(3) 0.2655(3) 0.039(2) Uani 1.00 d .
C100 C 0.3970 0.1393 0.4370 0.0025 Uiso 0.00 d P
C101 C 0.7573 0.2288 0.3068 0.0025 Uiso 0.00 d P
H1 H 0.1500 0.1103 0.3481 0.0400 Uiso 1.00 calc .
H2 H 0.2304 0.2362 0.4297 0.0507 Uiso 1.00 calc .
H3 H 0.5396 0.2273 0.5243 0.0543 Uiso 1.00 calc .
H4 H 0.6531 0.0971 0.4957 0.0469 Uiso 1.00 calc .
H5 H 0.4113 0.0255 0.3869 0.0355 Uiso 1.00 calc .
H6 H 0.6447 0.2985 0.1949 0.0574 Uiso 1.00 calc .
H7 H 0.7258 0.3311 0.3669 0.0442 Uiso 1.00 calc .
H8 H 0.8521 0.2143 0.4565 0.0512 Uiso 1.00 calc .
H9 H 0.8347 0.1078 0.3386 0.0693 Uiso 1.00 calc .
H10 H 0.7289 0.1623 0.1770 0.0754 Uiso 1.00 calc .
H11 H 0.1747 0.0135 0.1977 0.0801 Uiso 1.00 calc .
H12 H 0.1776 -0.0191 0.0994 0.0801 Uiso 1.00 calc .
H13 H 0.3481 -0.0125 0.1778 0.0801 Uiso 1.00 calc .
H14 H 0.1203 0.1781 0.0476 0.0722 Uiso 1.00 calc .
H15 H 0.0350 0.0988 0.0199 0.0722 Uiso 1.00 calc .
H16 H 0.0300 0.1359 0.1156 0.0722 Uiso 1.00 calc .
H17 H 0.4824 0.0600 0.0730 0.0713 Uiso 1.00 calc .
H18 H 0.3138 0.0524 -0.0067 0.0713 Uiso 1.00 calc .
H19 H 0.3932 0.1326 0.0220 0.0713 Uiso 1.00 calc .
H20 H 0.0791 0.2642 0.2224 0.0274 Uiso 1.00 calc .
H21 H 0.0326 0.3845 0.3109 0.0355 Uiso 1.00 calc .
H22 H -0.1083 0.3655 0.1346 0.0476 Uiso 1.00 calc .
H23 H -0.1042 0.4499 0.1682 0.0476 Uiso 1.00 calc .
H24 H 0.0779 0.3948 0.0484 0.0435 Uiso 1.00 calc .
H25 H 0.0845 0.4789 0.0834 0.0435 Uiso 1.00 calc .
H26 H 0.3691 0.4337 0.1561 0.0389 Uiso 1.00 calc .
H27 H 0.2824 0.2939 0.1291 0.0283 Uiso 1.00 calc .
H28 H 0.2080 0.4889 0.2663 0.0474 Uiso 1.00 calc .
H29 H 0.3311 0.4253 0.3181 0.0474 Uiso 1.00 calc .

loop_
_atom_site_aniso_label
_atom_site_aniso_U_11
_atom_site_aniso_U_22
_atom_site_aniso_U_33
_atom_site_aniso_U_12
_atom_site_aniso_U_13
_atom_site_aniso_U_23
Zr1 0.0152(2) 0.0194(2) 0.0213(2) 0.0019(2) 0.0023(2) -0.0007(2)
O1 0.021(1) 0.023(2) 0.023(2) 0.002(1) 0.006(1) 0.001(1)
N1 0.023(2) 0.017(2) 0.022(2) -0.003(2) 0.007(2) -0.001(2)
C1 0.028(3) 0.047(3) 0.026(3) 0.002(2) 0.010(2) 0.012(2)
C2 0.065(4) 0.037(3) 0.036(3) 0.021(3) 0.032(3) 0.015(2)
C3 0.079(4) 0.039(3) 0.017(3) -0.012(3) 0.010(3) -0.002(2)
C4 0.033(3) 0.040(3) 0.038(3) -0.001(2) -0.005(2) 0.020(2)
C5 0.030(3) 0.025(3) 0.035(3) 0.000(2) 0.010(2) 0.007(2)
C6 0.015(2) 0.079(5) 0.050(4) -0.008(3) 0.009(2) 0.019(3)
C7 0.024(3) 0.026(3) 0.060(4) -0.007(2) 0.008(2) -0.002(3)
C8 0.019(2) 0.048(3) 0.051(3) -0.011(2) -0.011(2) 0.010(3)
C9 0.014(3) 0.029(3) 0.128(6) 0.000(2) 0.014(3) -0.013(4)
C10 0.028(3) 0.096(6) 0.075(5) -0.023(4) 0.033(3) -0.048(4)
C11 0.037(3) 0.027(3) 0.022(3) -0.003(2) 0.003(2) -0.004(2)
C12 0.104(5) 0.037(3) 0.045(4) -0.036(4) -0.008(3) -0.001(3)
C13 0.045(3) 0.060(4) 0.057(4) 0.001(3) -0.022(3) -0.021(3)
C14 0.076(4) 0.059(4) 0.043(4) -0.003(3) 0.015(3) -0.016(3)
C15 0.017(2) 0.026(3) 0.023(2) 0.001(2) 0.001(2) 0.002(2)
C16 0.037(3) 0.030(3) 0.025(3) 0.016(2) 0.013(2) 0.004(2)
C17 0.038(3) 0.042(3) 0.035(3) 0.023(3) 0.002(2) 0.006(2)
C18 0.055(3) 0.029(3) 0.021(3) 0.010(2) 0.002(2) 0.005(2)
C19 0.033(3) 0.029(3) 0.034(3) -0.009(2) 0.006(2) 0.006(2)
C20 0.030(2) 0.026(3) 0.015(2) 0.002(2) 0.005(2) 0.001(2)
C21 0.063(4) 0.020(3) 0.030(3) 0.006(3) 0.000(3) 0.001(2)

loop_
_atom_type_symbol
_atom_type_description
_atom_type_scat_dispersion_real
_atom_type_scat_dispersion_imag
_atom_type_scat_source
Zr Zr -2.967 0.560
;International Tables for Crystallography
(1992, Vol. C, Tables 4.2.6.8 and 6.1.1.1)
;
O O 0.011 0.006
;International Tables for Crystallography
(1992, Vol. C, Tables 4.2.6.8 and 6.1.1.1)
;
N N 0.006 0.003
;International Tables for Crystallography
(1992, Vol. C, Tables 4.2.6.8 and 6.1.1.1)
;
C C 0.003 0.002
;International Tables for Crystallography
(1992, Vol. C, Tables 4.2.6.8 and 6.1.1.1)
;
H H 0.000 0.000
;International Tables for Crystallography
(1992, Vol. C, Table 6.1.1.2)
;

loop_
_geom_angle_atom_site_label_1
_geom_angle_atom_site_label_2
_geom_angle_atom_site_label_3
_geom_angle
O1 ZR1 N1 96.8(1)
O1 ZR1 C100 102.20(7)
O1 ZR1 C101 97.01(7)
N1 ZR1 C100 112.8(1)
N1 ZR1 C101 115.6(1)
C100 ZR1 C101 124.74(2)
ZR1 O1 C15 125.5(2)
ZR1 O1 C20 120.1(2)
C15 O1 C20 59.2(3)
ZR1 N1 C11 172.5(3)
C2 C1 C5 108.0(4)
C1 C2 C3 107.9(4)
C2 C3 C4 108.0(4)
C3 C4 C5 107.5(4)
C1 C5 C4 108.6(4)
C7 C6 C10 108.4(5)
C6 C7 C8 108.3(5)
C7 C8 C9 107.1(5)
C8 C9 C10 108.9(5)
C6 C10 C9 107.3(5)
N1 C11 C12 109.7(4)
N1 C11 C13 109.9(4)
N1 C11 C14 109.2(4)
C12 C11 C13 112.1(5)
C12 C11 C14 107.7(4)
C13 C11 C14 108.1(4)
O1 C15 C16 114.2(3)
O1 C15 C20 60.6(2)
C16 C15 C20 105.1(3)
C15 C16 C17 102.5(3)
C15 C16 C21 102.5(3)
C17 C16 C21 101.6(4)
C16 C17 C18 103.1(4)
C17 C18 C19 102.8(4)
C18 C19 C20 103.3(4)
C18 C19 C21 101.6(4)
C20 C19 C21 102.2(4)
O1 C20 C15 60.2(2)
O1 C20 C19 114.5(3)
C15 C20 C19 105.3(4)
C16 C21 C19 95.1(3)
ZR1 C100 C1 88.7(2)
ZR1 C100 C2 90.1(2)
ZR1 C100 C3 92.1(2)
ZR1 C100 C4 90.6(2)
ZR1 C100 C5 88.5(2)
ZR1 C101 C6 87.9(2)
ZR1 C101 C7 94.1(2)
ZR1 C101 C8 92.1(2)
ZR1 C101 C9 84.0(2)
ZR1 C101 C10 84.2(2)

loop_
_geom_bond_atom_site_label_1
_geom_bond_atom_site_label_2
_geom_bond_distance
_geom_bond_publ_flag
ZR1 O1 2.265(3) yes
ZR1 N1 1.836(3) yes
ZR1 C1 2.566(4) yes
ZR1 C2 2.592(5) yes
ZR1 C3 2.627(5) yes
ZR1 C4 2.603(4) yes
ZR1 C5 2.560(4) yes
ZR1 C6 2.571(5) yes
ZR1 C9 2.559(5) yes
ZR1 C10 2.552(5) yes
ZR1 C100 2.3010(4) yes
ZR1 C101 2.3591(4) yes
O1 C15 1.473(5) yes
O1 C20 1.478(4) yes
N1 C11 1.453(5) yes
C1 C2 1.391(7) yes
C1 C5 1.393(6) yes
C1 C100 1.186(5) yes
C2 C3 1.400(8) yes
C2 C100 1.189(5) yes
C3 C4 1.401(7) yes
C3 C100 1.187(5) yes
C4 C5 1.393(6) yes
C4 C100 1.193(5) yes
C5 C100 1.182(4) yes
C6 C7 1.391(7) yes
C6 C10 1.384(8) yes
C6 C101 1.111(5) yes
C7 C8 1.377(7) yes
C7 C101 1.085(5) yes
C8 C9 1.399(8) yes
C8 C101 1.198(5) yes
C9 C10 1.378(8) yes
C9 C101 1.269(5) yes
C10 C101 1.242(6) yes
C11 C12 1.508(7) yes
C11 C13 1.521(7) yes
C11 C14 1.533(7) yes
C15 C16 1.504(6) yes
C15 C20 1.458(6) yes
C16 C17 1.552(6) yes
C16 C21 1.519(7) yes
C17 C18 1.550(7) yes
C18 C19 1.546(6) yes
C19 C20 1.504(6) yes
C19 C21 1.526(7) yes

loop_
_geom_contact_atom_site_label_1
_geom_contact_atom_site_label_2
_geom_contact_distance
_geom_contact_site_symmetry_2
ZR1 C1 2.566(4) .
ZR1 C2 2.592(5) .
ZR1 C3 2.627(5) .
ZR1 C4 2.603(4) .
ZR1 C5 2.560(4) .
ZR1 C6 2.571(5) .
ZR1 C9 2.559(5) .
ZR1 C10 2.552(5) .
C1 C9 3.597(7) 1_455

loop_
_geom_torsion_atom_site_label_1
_geom_torsion_atom_site_label_2
_geom_torsion_atom_site_label_3
_geom_torsion_atom_site_label_4
_geom_torsion
ZR1 O1 C15 C16 158.7(3)
ZR1 O1 C15 C20 -107.0(3)
ZR1 O1 C20 C15 115.8(3)
ZR1 O1 C20 C19 -150.0(3)
ZR1 N1 C11 C12 -4(2)
ZR1 N1 C11 C13 118(2)
ZR1 N1 C11 C14 -122(2)
ZR1 C100 C1 C2 -90.5(2)
ZR1 C100 C1 C5 88.9(2)
ZR1 C100 C2 C1 88.6(2)
ZR1 C100 C2 C3 -92.2(3)
ZR1 C100 C3 C2 89.4(2)
ZR1 C100 C3 C4 -89.9(3)
ZR1 C100 C4 C3 92.0(3)
ZR1 C100 C4 C5 -88.3(2)
ZR1 C100 C5 C1 -89.2(2)
ZR1 C100 C5 C4 91.1(3)
ZR1 C101 C6 C7 94.6(2)
ZR1 C101 C6 C10 -84.5(3)
ZR1 C101 C7 C6 -87.0(2)
ZR1 C101 C7 C8 91.0(2)
ZR1 C101 C8 C7 -93.7(3)
ZR1 C101 C8 C9 82.7(3)
ZR1 C101 C9 C8 -94.6(3)
ZR1 C101 C9 C10 86.2(3)
ZR1 C101 C10 C6 89.7(3)
ZR1 C101 C10 C9 -85.9(3)
O1 ZR1 N1 C11 -134(2)
O1 ZR1 C100 C1 76.2(3)
O1 ZR1 C100 C2 4.4(3)
O1 ZR1 C100 C3 -67.8(3)
O1 ZR1 C100 C4 -139.9(3)
O1 ZR1 C100 C5 148.2(2)
O1 ZR1 C101 C6 -42.4(4)
O1 ZR1 C101 C7 35.9(3)
O1 ZR1 C101 C8 110.0(3)
O1 ZR1 C101 C9 178.7(4)
O1 ZR1 C101 C10 -114.4(4)
O1 C15 C16 C17 136.6(4)
O1 C15 C16 C21 31.5(4)
O1 C15 C20 C19 -109.8(3)
O1 C20 C15 C16 109.6(3)
O1 C20 C19 C18 -136.3(4)
O1 C20 C19 C21 -31.1(5)
N1 ZR1 O1 C15 40.2(3)
N1 ZR1 O1 C20 -31.5(3)
N1 ZR1 C1 C2 -147.5(3)
C1 C2 C3 C4 1.2(6)
C1 C5 C4 C3 0.0(5)
C2 C1 C5 C4 0.8(5)
C2 C3 C4 C5 -0.8(6)
C3 C2 C1 C5 -1.2(5)
C6 C7 C8 C9 -1.6(5)
C6 C10 C9 C8 -4.1(6)
C7 C6 C10 C9 3.2(6)
C7 C8 C9 C10 3.5(6)
C8 C7 C6 C10 -1.0(5)
C11 N1 ZR1 C100 -28(2)
C11 N1 ZR1 C101 124(2)
C15 O1 ZR1 C100 -75.0(3)
C15 O1 ZR1 C101 157.2(3)
C15 O1 C20 C19 94.2(4)
C15 C16 C17 C18 -71.6(4)
C15 C16 C21 C19 50.5(4)
C15 C20 C19 C18 -72.5(4)
C15 C20 C19 C21 32.7(4)
C16 C15 O1 C20 -94.3(4)
C16 C15 C20 C19 -0.2(4)
C16 C17 C18 C19 0.9(4)
C16 C21 C19 C18 56.1(4)
C16 C21 C19 C20 -50.5(4)
C17 C16 C15 C20 72.5(4)
C17 C16 C21 C19 -55.3(4)
C17 C18 C19 C20 70.0(4)
C17 C18 C19 C21 -35.6(4)
C18 C17 C16 C21 34.2(4)
C20 O1 ZR1 C100 -146.7(2)
C20 O1 ZR1 C101 85.4(2)
C20 C15 C16 C21 -32.6(4)
